data_4033499
loop_
_publ_author_name
'Morohashi, Naoya'
'Nanbu, Kazuki'
'Sonehara, Hayato'
'Ogihara, Jun'
'Shimazaki, Takanori'
'Hattori, Tetsutaro'

_publ_section_title
;
 Design and Synthesis of Open-Chain Hosts Having a Partial Structure of
 p-tert-Butylthiacalixarene.
;
_journal_issue 4
_journal_name_full 'The Journal of organic chemistry'
_journal_page_first 2235
_journal_page_last 2243
_journal_paper_doi 10.1021/acs.joc.7b03137
_journal_volume 83
_journal_year 2018
_chemical_formula_sum 'C34 H45 N O6 S'
_chemical_formula_weight 595.77
_space_group_crystal_system triclinic
_space_group_IT_number 2
_space_group_name_Hall '-P 1'
_space_group_name_H-M_alt 'P -1'
_symmetry_cell_setting triclinic
_symmetry_space_group_name_Hall '-P 1'
_symmetry_space_group_name_H-M 'P -1'
_atom_sites_solution_hydrogens mixed
_audit_creation_method SHELXL-2017/1
_cell_angle_alpha 76.997(2)
_cell_angle_beta 81.5790(10)
_cell_angle_gamma 72.5550(10)
_cell_formula_units_Z 2
_cell_length_a 9.5269(11)
_cell_length_b 9.7728(11)
_cell_length_c 18.425(2)
_cell_measurement_reflns_used 6220
_cell_measurement_temperature 100(2)
_cell_measurement_theta_max 27.88
_cell_measurement_theta_min 2.25
_cell_volume 1588.8(3)
_computing_cell_refinement 'Bruker SMART'
_computing_data_collection 'Bruker APEXII'
_computing_data_reduction 'Bruker SAINT'
_computing_molecular_graphics 'Yadokari-XG 2009 (Wakita Nemoto et al., 2009)'
_computing_publication_material 'Yadokari-XG 2009 (Wakita,Nemoto et al., 2009)'
_computing_structure_refinement 'SHELXL-2017/1 (Sheldrick, 2017)'
_computing_structure_solution 'Bruker SHELXTL'
_diffrn_ambient_temperature 100(2)
_diffrn_detector_area_resol_mean 8.333
_diffrn_measured_fraction_theta_full 0.979
_diffrn_measured_fraction_theta_max 0.979
_diffrn_measurement_device_type 'Bruker APEX-II CCD'
_diffrn_measurement_method 'phi and omega scans'
_diffrn_radiation_monochromator 'Bruker Helios multilayered confocal mirror'
_diffrn_radiation_source 'Bruker TXS fine-focus rotating anode'
_diffrn_radiation_type MoK\a
_diffrn_radiation_wavelength 0.71073
_diffrn_reflns_av_R_equivalents 0.0130
_diffrn_reflns_av_unetI/netI 0.0225
_diffrn_reflns_Laue_measured_fraction_full 0.979
_diffrn_reflns_Laue_measured_fraction_max 0.979
_diffrn_reflns_limit_h_max 11
_diffrn_reflns_limit_h_min -9
_diffrn_reflns_limit_k_max 11
_diffrn_reflns_limit_k_min -10
_diffrn_reflns_limit_l_max 21
_diffrn_reflns_limit_l_min -15
_diffrn_reflns_number 7613
_diffrn_reflns_point_group_measured_fraction_full 0.979
_diffrn_reflns_point_group_measured_fraction_max 0.979
_diffrn_reflns_theta_full 24.999
_diffrn_reflns_theta_max 24.999
_diffrn_reflns_theta_min 2.226
_exptl_absorpt_coefficient_mu 0.147
_exptl_absorpt_correction_T_max 0.7456
_exptl_absorpt_correction_T_min 0.6592
_exptl_absorpt_correction_type empirical
_exptl_absorpt_process_details 'SADABS Sheldrick 1996'
_exptl_crystal_colour colorless
_exptl_crystal_density_diffrn 1.245
_exptl_crystal_description prism
_exptl_crystal_F_000 640
_exptl_crystal_size_max 0.2
_exptl_crystal_size_mid 0.2
_exptl_crystal_size_min 0.15
_refine_diff_density_max 0.576
_refine_diff_density_min -0.554
_refine_diff_density_rms 0.047
_refine_ls_extinction_method none
_refine_ls_goodness_of_fit_ref 1.037
_refine_ls_hydrogen_treatment mixed
_refine_ls_matrix_type full
_refine_ls_number_parameters 399
_refine_ls_number_reflns 5496
_refine_ls_number_restraints 5
_refine_ls_restrained_S_all 1.038
_refine_ls_R_factor_all 0.0398
_refine_ls_R_factor_gt 0.0367
_refine_ls_shift/su_max 0.001
_refine_ls_shift/su_mean 0.000
_refine_ls_structure_factor_coef Fsqd
_refine_ls_weighting_details 'w=1/[\s^2^(Fo^2^)+(0.0450P)^2^+1.2048P] where P=(Fo^2^+2Fc^2^)/3'
_refine_ls_weighting_scheme calc
_refine_ls_wR_factor_gt 0.0953
_refine_ls_wR_factor_ref 0.0984
_reflns_Friedel_coverage 0.000
_reflns_number_gt 5043
_reflns_number_total 5496
_reflns_threshold_expression 'I > 2\s(I)'
_cod_data_source_file jo7b03137_si_005.cif
_cod_data_source_block 5-p-toluidine
_cod_depositor_comments 'Adding full bibliography for 4033499.cif.'
_cod_database_code 4033499
_shelx_shelxl_version_number 2017/1
_shelx_space_group_comment
;
The symmetry employed for this shelxl refinement is uniquely defined
by the following loop, which should always be used as a source of
symmetry information in preference to the above space-group names.
They are only intended as comments.
;

loop_
_space_group_symop_operation_xyz
'x, y, z'
'-x, -y, -z'

loop_
_atom_site_label
_atom_site_type_symbol
_atom_site_fract_x
_atom_site_fract_y
_atom_site_fract_z
_atom_site_U_iso_or_equiv
_atom_site_adp_type
_atom_site_occupancy
_atom_site_site_symmetry_order
_atom_site_calc_flag
_atom_site_refinement_flags_posn
_atom_site_refinement_flags_adp
C1 C 0.44418(17) 0.13391(16) 0.26669(8) 0.0137(3) Uani 1 1 d . .
C2 C 0.37367(16) 0.14997(16) 0.33746(9) 0.0141(3) Uani 1 1 d . .
C3 C 0.44540(17) 0.17672(16) 0.39125(8) 0.0140(3) Uani 1 1 d . .
H3 H 0.396496 0.185863 0.438195 0.017 Uiso 1 1 calc R U
C4 C 0.58881(16) 0.19007(16) 0.37626(8) 0.0134(3) Uani 1 1 d . .
C5 C 0.65843(16) 0.17218(16) 0.30521(8) 0.0141(3) Uani 1 1 d . .
H5 H 0.753887 0.181499 0.293661 0.017 Uiso 1 1 calc R U
C6 C 0.59110(16) 0.14114(16) 0.25123(8) 0.0137(3) Uani 1 1 d . .
C7 C 0.66845(17) 0.22637(16) 0.43320(8) 0.0148(3) Uani 1 1 d . .
C8 C 0.6834(2) 0.38212(18) 0.40551(10) 0.0226(4) Uani 1 1 d . .
H8B H 0.736205 0.388904 0.356876 0.034 Uiso 1 1 calc R U
H8C H 0.586997 0.450232 0.402683 0.034 Uiso 1 1 calc R U
H8A H 0.736454 0.404603 0.439676 0.034 Uiso 1 1 calc R U
C9 C 0.58400(19) 0.2194(2) 0.51067(9) 0.0230(4) Uani 1 1 d . .
H9B H 0.573373 0.122686 0.529065 0.035 Uiso 1 1 calc R U
H9C H 0.637558 0.242755 0.544270 0.035 Uiso 1 1 calc R U
H9A H 0.488100 0.288384 0.507277 0.035 Uiso 1 1 calc R U
C10 C 0.82325(18) 0.11842(18) 0.44125(9) 0.0208(4) Uani 1 1 d . .
H10B H 0.878345 0.120951 0.393203 0.031 Uiso 1 1 calc R U
H10C H 0.873755 0.145553 0.474808 0.031 Uiso 1 1 calc R U
H10A H 0.814173 0.021441 0.460755 0.031 Uiso 1 1 calc R U
C11 C 0.67851(17) 0.11024(17) 0.17788(9) 0.0164(3) Uani 1 1 d . .
H11A H 0.677020 0.014751 0.171648 0.020 Uiso 1 1 calc R U
H11B H 0.780465 0.106648 0.180699 0.020 Uiso 1 1 calc R U
C12 C 0.62071(17) 0.22267(17) 0.10933(8) 0.0155(3) Uani 1 1 d . .
O1 O 0.49125(12) 0.23214(12) 0.09358(6) 0.0178(2) Uani 1 1 d . .
O2 O 0.70052(13) 0.29829(13) 0.07242(6) 0.0229(3) Uani 1 1 d . .
O3 O 0.36903(12) 0.11084(12) 0.21506(6) 0.0173(2) Uani 1 1 d D .
H3A H 0.408(2) 0.139(2) 0.1712(10) 0.041(6) Uiso 1 1 d D .
S1 S 0.18988(4) 0.13384(4) 0.36041(2) 0.01552(11) Uani 1 1 d . .
C13 C 0.01737(16) 0.32548(17) 0.25203(9) 0.0141(3) Uani 1 1 d . .
C14 C -0.07477(16) 0.46180(17) 0.22181(9) 0.0153(3) Uani 1 1 d . .
C15 C -0.08860(17) 0.57985(17) 0.25530(9) 0.0167(3) Uani 1 1 d . .
H15 H -0.149668 0.670344 0.235208 0.020 Uiso 1 1 calc R U
C16 C -0.01552(17) 0.56946(17) 0.31754(9) 0.0164(3) Uani 1 1 d . .
C17 C 0.06992(16) 0.43141(17) 0.34816(9) 0.0154(3) Uani 1 1 d . .
H17 H 0.117234 0.419651 0.390781 0.018 Uiso 1 1 calc R U
C18 C 0.08621(16) 0.31025(16) 0.31636(9) 0.0139(3) Uani 1 1 d . .
C19 C -0.03499(18) 0.70520(18) 0.35090(10) 0.0212(4) Uani 1 1 d . .
C20 C -0.0012(2) 0.82877(19) 0.28932(11) 0.0292(4) Uani 1 1 d . .
H20B H -0.064580 0.849459 0.249928 0.044 Uiso 1 1 calc R U
H20C H -0.017881 0.914855 0.309858 0.044 Uiso 1 1 calc R U
H20A H 0.100006 0.799232 0.269699 0.044 Uiso 1 1 calc R U
C21 C -0.1954(2) 0.7536(2) 0.38490(13) 0.0357(5) Uani 1 1 d . .
H21B H -0.261787 0.772582 0.347058 0.054 Uiso 1 1 calc R U
H21C H -0.214392 0.677566 0.424804 0.054 Uiso 1 1 calc R U
H21A H -0.209971 0.840924 0.404050 0.054 Uiso 1 1 calc R U
C22 C 0.0683(2) 0.6758(2) 0.41247(11) 0.0297(4) Uani 1 1 d . .
H22B H 0.052295 0.763344 0.431598 0.045 Uiso 1 1 calc R U
H22C H 0.048307 0.599854 0.452171 0.045 Uiso 1 1 calc R U
H22A H 0.169002 0.645696 0.392206 0.045 Uiso 1 1 calc R U
O4 O 0.03465(13) 0.21066(12) 0.21749(7) 0.0195(3) Uani 1 1 d D .
H4 H 0.106(2) 0.147(2) 0.2346(14) 0.051(7) Uiso 1 1 d D .
C23 C -0.15846(17) 0.48276(17) 0.15462(9) 0.0173(3) Uani 1 1 d . .
H23B H -0.148520 0.388091 0.143038 0.021 Uiso 1 1 calc R U
H23A H -0.262474 0.527172 0.166706 0.021 Uiso 1 1 calc R U
C24 C -0.10342(17) 0.57755(17) 0.08699(9) 0.0167(3) Uani 1 1 d . .
O5 O -0.20856(13) 0.65213(13) 0.04106(6) 0.0225(3) Uani 1 1 d . .
C25 C -0.1651(2) 0.75202(19) -0.02414(10) 0.0248(4) Uani 1 1 d . .
H25B H -0.225729 0.763867 -0.064278 0.030 Uiso 1 1 calc R U
H25A H -0.063006 0.710512 -0.041270 0.030 Uiso 1 1 calc R U
C26 C -0.1820(2) 0.8991(2) -0.00595(11) 0.0296(4) Uani 1 1 d . .
H26A H -0.130489 0.886603 0.037804 0.036 Uiso 1 1 calc R U
H26B H -0.285665 0.946037 0.005397 0.036 Uiso 1 1 calc R U
C27 C -0.1192(2) 0.9955(2) -0.07182(12) 0.0344(4) Uani 1 1 d . .
H27C H -0.130722 1.088776 -0.059466 0.052 Uiso 1 1 calc R U
H27A H -0.016302 0.949461 -0.082542 0.052 Uiso 1 1 calc R U
H27B H -0.171181 1.008783 -0.114886 0.052 Uiso 1 1 calc R U
O6 O 0.02198(13) 0.58631(14) 0.07404(7) 0.0287(3) Uani 1 1 d . .
C28 C 0.36754(16) 0.57851(17) 0.11798(9) 0.0155(3) Uani 1 1 d . .
C29 C 0.42702(17) 0.69545(17) 0.09747(9) 0.0179(3) Uani 1 1 d . .
H29 H 0.443730 0.735573 0.047293 0.021 Uiso 1 1 calc R U
C30 C 0.46156(18) 0.75231(18) 0.15307(9) 0.0193(3) Uani 1 1 d . .
H30 H 0.500015 0.832321 0.139641 0.023 Uiso 1 1 calc R U
C31 C 0.43991(17) 0.69226(17) 0.22831(9) 0.0182(3) Uani 1 1 d . .
C32 C 0.38363(18) 0.57104(18) 0.24695(9) 0.0207(3) Uani 1 1 d . .
H32 H 0.371351 0.527405 0.296915 0.025 Uiso 1 1 calc R U
C33 C 0.34583(18) 0.51474(18) 0.19247(9) 0.0191(3) Uani 1 1 d . .
H33 H 0.306461 0.435335 0.205589 0.023 Uiso 1 1 calc R U
C34 C 0.4725(2) 0.75820(19) 0.28801(10) 0.0261(4) Uani 1 1 d . .
H34A H 0.451255 0.702870 0.336311 0.039 Uiso 1 1 calc R U
H34B H 0.574822 0.756439 0.281710 0.039 Uiso 1 1 calc R U
H34C H 0.412251 0.857398 0.284140 0.039 Uiso 1 1 calc R U
H1A H 0.2311(18) 0.522(2) 0.0688(11) 0.028(5) Uiso 1 1 d D .
N1 N 0.32643(15) 0.51879(15) 0.06069(8) 0.0158(3) Uani 1 1 d D .
H1C H 0.331(2) 0.575(2) 0.0155(9) 0.026(5) Uiso 1 1 d D .
H1B H 0.383(2) 0.4253(17) 0.0613(11) 0.026(5) Uiso 1 1 d D .

loop_
_atom_site_aniso_label
_atom_site_aniso_U_11
_atom_site_aniso_U_22
_atom_site_aniso_U_33
_atom_site_aniso_U_23
_atom_site_aniso_U_13
_atom_site_aniso_U_12
C1 0.0153(7) 0.0097(7) 0.0156(8) 0.0005(6) -0.0059(6) -0.0026(6)
C2 0.0117(7) 0.0109(7) 0.0178(8) 0.0014(6) -0.0020(6) -0.0030(6)
C3 0.0153(7) 0.0121(7) 0.0123(7) 0.0002(6) -0.0007(6) -0.0026(6)
C4 0.0150(7) 0.0100(7) 0.0141(7) 0.0001(6) -0.0032(6) -0.0028(6)
C5 0.0117(7) 0.0133(7) 0.0155(8) 0.0006(6) -0.0029(6) -0.0026(6)
C6 0.0149(7) 0.0108(7) 0.0129(7) 0.0011(6) -0.0032(6) -0.0013(6)
C7 0.0164(8) 0.0151(7) 0.0138(8) -0.0031(6) -0.0019(6) -0.0051(6)
C8 0.0297(9) 0.0185(8) 0.0225(9) -0.0041(7) -0.0040(7) -0.0102(7)
C9 0.0245(9) 0.0330(10) 0.0156(8) -0.0069(7) -0.0010(7) -0.0128(7)
C10 0.0198(8) 0.0237(8) 0.0207(8) -0.0076(7) -0.0082(7) -0.0034(7)
C11 0.0146(7) 0.0169(8) 0.0159(8) -0.0037(6) -0.0017(6) -0.0011(6)
C12 0.0192(8) 0.0159(8) 0.0125(7) -0.0066(6) -0.0021(6) -0.0031(6)
O1 0.0188(6) 0.0198(6) 0.0146(5) -0.0022(4) -0.0054(4) -0.0040(4)
O2 0.0273(6) 0.0278(6) 0.0163(6) 0.0017(5) -0.0064(5) -0.0140(5)
O3 0.0188(6) 0.0203(6) 0.0153(6) -0.0023(5) -0.0051(5) -0.0083(5)
S1 0.01211(19) 0.0147(2) 0.0184(2) 0.00203(15) -0.00233(14) -0.00510(14)
C13 0.0127(7) 0.0153(7) 0.0161(8) -0.0044(6) 0.0001(6) -0.0061(6)
C14 0.0126(7) 0.0184(8) 0.0157(8) -0.0025(6) -0.0012(6) -0.0064(6)
C15 0.0143(7) 0.0137(7) 0.0209(8) -0.0017(6) -0.0033(6) -0.0027(6)
C16 0.0142(7) 0.0182(8) 0.0188(8) -0.0048(6) -0.0002(6) -0.0069(6)
C17 0.0130(7) 0.0202(8) 0.0147(8) -0.0037(6) -0.0024(6) -0.0064(6)
C18 0.0106(7) 0.0147(7) 0.0154(7) 0.0000(6) 0.0001(6) -0.0047(6)
C19 0.0197(8) 0.0192(8) 0.0280(9) -0.0108(7) -0.0047(7) -0.0044(6)
C20 0.0328(10) 0.0173(8) 0.0405(11) -0.0075(8) -0.0114(8) -0.0061(7)
C21 0.0257(10) 0.0355(11) 0.0551(13) -0.0315(10) 0.0023(9) -0.0082(8)
C22 0.0348(10) 0.0274(9) 0.0332(10) -0.0143(8) -0.0096(8) -0.0086(8)
O4 0.0206(6) 0.0158(6) 0.0242(6) -0.0081(5) -0.0072(5) -0.0023(5)
C23 0.0150(7) 0.0191(8) 0.0189(8) -0.0038(6) -0.0052(6) -0.0046(6)
C24 0.0150(8) 0.0173(8) 0.0182(8) -0.0075(6) -0.0044(6) -0.0008(6)
O5 0.0196(6) 0.0262(6) 0.0213(6) 0.0028(5) -0.0095(5) -0.0076(5)
C25 0.0292(9) 0.0266(9) 0.0194(9) 0.0027(7) -0.0089(7) -0.0111(7)
C26 0.0250(9) 0.0245(9) 0.0343(10) -0.0042(8) 0.0021(8) -0.0027(7)
C27 0.0336(11) 0.0233(9) 0.0416(12) -0.0015(8) 0.0006(9) -0.0064(8)
O6 0.0145(6) 0.0376(7) 0.0288(7) 0.0035(6) -0.0035(5) -0.0057(5)
C28 0.0118(7) 0.0165(8) 0.0165(8) -0.0038(6) -0.0026(6) -0.0002(6)
C29 0.0173(8) 0.0209(8) 0.0144(8) -0.0002(6) -0.0016(6) -0.0058(6)
C30 0.0193(8) 0.0183(8) 0.0210(8) -0.0022(7) -0.0028(6) -0.0067(6)
C31 0.0153(8) 0.0177(8) 0.0190(8) -0.0045(6) -0.0035(6) 0.0011(6)
C32 0.0247(9) 0.0202(8) 0.0136(8) -0.0006(6) -0.0007(6) -0.0035(7)
C33 0.0200(8) 0.0167(8) 0.0194(8) -0.0011(6) 0.0004(6) -0.0060(6)
C34 0.0345(10) 0.0236(9) 0.0205(9) -0.0043(7) -0.0080(7) -0.0059(8)
N1 0.0131(7) 0.0177(7) 0.0163(7) -0.0013(6) -0.0032(5) -0.0043(5)

loop_
_atom_type_symbol
_atom_type_description
_atom_type_scat_dispersion_real
_atom_type_scat_dispersion_imag
_atom_type_scat_source
C C 0.0033 0.0016 'International Tables Vol C Tables 4.2.6.8 and 6.1.1.4'
H H 0.0000 0.0000 'International Tables Vol C Tables 4.2.6.8 and 6.1.1.4'
N N 0.0061 0.0033 'International Tables Vol C Tables 4.2.6.8 and 6.1.1.4'
O O 0.0106 0.0060 'International Tables Vol C Tables 4.2.6.8 and 6.1.1.4'
S S 0.1246 0.1234 'International Tables Vol C Tables 4.2.6.8 and 6.1.1.4'

loop_
_geom_angle_atom_site_label_1
_geom_angle_atom_site_label_2
_geom_angle_atom_site_label_3
_geom_angle
O3 C1 C2 119.10(13)
O3 C1 C6 122.20(14)
C2 C1 C6 118.70(14)
C3 C2 C1 120.91(14)
C3 C2 S1 119.13(12)
C1 C2 S1 119.96(12)
C4 C3 C2 121.42(14)
C3 C4 C5 116.90(14)
C3 C4 C7 122.67(13)
C5 C4 C7 120.42(13)
C6 C5 C4 122.90(14)
C5 C6 C1 119.08(14)
C5 C6 C11 119.76(14)
C1 C6 C11 121.13(14)
C9 C7 C8 108.10(13)
C9 C7 C4 112.35(13)
C8 C7 C4 108.74(12)
C9 C7 C10 108.02(13)
C8 C7 C10 109.22(13)
C4 C7 C10 110.35(12)
C6 C11 C12 114.12(12)
O2 C12 O1 124.27(14)
O2 C12 C11 118.93(14)
O1 C12 C11 116.80(14)
C2 S1 C18 100.77(7)
O4 C13 C18 122.23(14)
O4 C13 C14 118.19(14)
C18 C13 C14 119.57(14)
C15 C14 C13 118.32(14)
C15 C14 C23 119.86(14)
C13 C14 C23 121.82(14)
C14 C15 C16 123.36(14)
C17 C16 C15 116.87(14)
C17 C16 C19 122.75(14)
C15 C16 C19 120.35(14)
C16 C17 C18 121.45(14)
C17 C18 C13 120.30(14)
C17 C18 S1 119.67(12)
C13 C18 S1 119.99(12)
C22 C19 C16 112.41(14)
C22 C19 C20 107.75(14)
C16 C19 C20 109.67(14)
C22 C19 C21 108.30(15)
C16 C19 C21 108.75(13)
C20 C19 C21 109.93(15)
C24 C23 C14 112.20(13)
O6 C24 O5 122.43(15)
O6 C24 C23 124.80(14)
O5 C24 C23 112.76(13)
C24 O5 C25 115.89(13)
O5 C25 C26 111.29(14)
C25 C26 C27 110.36(16)
C29 C28 C33 121.30(15)
C29 C28 N1 120.05(14)
C33 C28 N1 118.65(14)
C28 C29 C30 118.84(15)
C29 C30 C31 121.46(15)
C30 C31 C32 118.12(15)
C30 C31 C34 120.92(15)
C32 C31 C34 120.94(15)
C33 C32 C31 121.24(15)
C32 C33 C28 118.99(15)

loop_
_geom_bond_atom_site_label_1
_geom_bond_atom_site_label_2
_geom_bond_distance
C1 O3 1.3642(18)
C1 C2 1.396(2)
C1 C6 1.407(2)
C2 C3 1.393(2)
C2 S1 1.7855(15)
C3 C4 1.393(2)
C4 C5 1.401(2)
C4 C7 1.537(2)
C5 C6 1.390(2)
C6 C11 1.521(2)
C7 C9 1.530(2)
C7 C8 1.535(2)
C7 C10 1.540(2)
C11 C12 1.524(2)
C12 O2 1.243(2)
C12 O1 1.2799(19)
S1 C18 1.7862(15)
C13 O4 1.3680(19)
C13 C18 1.395(2)
C13 C14 1.401(2)
C14 C15 1.391(2)
C14 C23 1.512(2)
C15 C16 1.396(2)
C16 C17 1.391(2)
C16 C19 1.536(2)
C17 C18 1.395(2)
C19 C22 1.532(2)
C19 C20 1.536(3)
C19 C21 1.540(2)
C23 C24 1.505(2)
C24 O6 1.208(2)
C24 O5 1.336(2)
O5 C25 1.462(2)
C25 C26 1.506(3)
C26 C27 1.526(3)
C28 C29 1.379(2)
C28 C33 1.387(2)
C28 N1 1.464(2)
C29 C30 1.390(2)
C30 C31 1.390(2)
C31 C32 1.397(2)
C31 C34 1.504(2)
C32 C33 1.383(2)

loop_
_geom_torsion_atom_site_label_1
_geom_torsion_atom_site_label_2
_geom_torsion_atom_site_label_3
_geom_torsion_atom_site_label_4
_geom_torsion
O3 C1 C2 C3 -178.65(13)
C6 C1 C2 C3 1.8(2)
O3 C1 C2 S1 2.19(19)
C6 C1 C2 S1 -177.39(11)
C1 C2 C3 C4 0.8(2)
S1 C2 C3 C4 179.92(11)
C2 C3 C4 C5 -1.3(2)
C2 C3 C4 C7 177.19(13)
C3 C4 C5 C6 -0.6(2)
C7 C4 C5 C6 -179.18(13)
C4 C5 C6 C1 3.1(2)
C4 C5 C6 C11 -174.70(14)
O3 C1 C6 C5 176.82(13)
C2 C1 C6 C5 -3.6(2)
O3 C1 C6 C11 -5.4(2)
C2 C1 C6 C11 174.17(13)
C3 C4 C7 C9 9.9(2)
C5 C4 C7 C9 -171.62(14)
C3 C4 C7 C8 -109.72(16)
C5 C4 C7 C8 68.77(18)
C3 C4 C7 C10 130.50(15)
C5 C4 C7 C10 -51.01(18)
C5 C6 C11 C12 -115.57(16)
C1 C6 C11 C12 66.66(19)
C6 C11 C12 O2 115.85(16)
C6 C11 C12 O1 -64.35(18)
C3 C2 S1 C18 101.19(13)
C1 C2 S1 C18 -79.63(13)
O4 C13 C14 C15 -177.85(13)
C18 C13 C14 C15 3.1(2)
O4 C13 C14 C23 2.3(2)
C18 C13 C14 C23 -176.73(14)
C13 C14 C15 C16 -0.1(2)
C23 C14 C15 C16 179.80(14)
C14 C15 C16 C17 -2.7(2)
C14 C15 C16 C19 179.31(14)
C15 C16 C17 C18 2.4(2)
C19 C16 C17 C18 -179.64(14)
C16 C17 C18 C13 0.6(2)
C16 C17 C18 S1 -177.00(12)
O4 C13 C18 C17 177.62(13)
C14 C13 C18 C17 -3.4(2)
O4 C13 C18 S1 -4.8(2)
C14 C13 C18 S1 174.15(11)
C2 S1 C18 C17 -74.17(13)
C2 S1 C18 C13 108.24(13)
C17 C16 C19 C22 9.2(2)
C15 C16 C19 C22 -172.94(15)
C17 C16 C19 C20 129.00(16)
C15 C16 C19 C20 -53.10(19)
C17 C16 C19 C21 -110.76(18)
C15 C16 C19 C21 67.1(2)
C15 C14 C23 C24 67.41(18)
C13 C14 C23 C24 -112.72(16)
C14 C23 C24 O6 29.9(2)
C14 C23 C24 O5 -150.64(13)
O6 C24 O5 C25 -3.4(2)
C23 C24 O5 C25 177.18(13)
C24 O5 C25 C26 -86.32(18)
O5 C25 C26 C27 173.37(14)
C33 C28 C29 C30 -1.9(2)
N1 C28 C29 C30 178.38(14)
C28 C29 C30 C31 1.2(2)
C29 C30 C31 C32 0.7(2)
C29 C30 C31 C34 -177.74(15)
C30 C31 C32 C33 -2.0(2)
C34 C31 C32 C33 176.43(15)
C31 C32 C33 C28 1.4(2)
C29 C28 C33 C32 0.6(2)
N1 C28 C33 C32 -179.65(14)
